data_7124344
loop_
_publ_author_name
'Li, Ya-Nan'
'Chi, Yang'
'Sun, Zong-Dong'
'Xue, Huaiguo'
'Suen, Nian-Tzu'
'Guo, Sheng-Ping'

_publ_section_title
;
 Partial substitution induced centrosymmetric to noncentrosymmetric
 structure transformation and promising second-order nonlinear optical
 properties of (K0.38Ba0.81)Ga2Se4
;
_journal_name_full 'Chemical Communications'
_journal_paper_doi 10.1039/C9CC07112A
_journal_year 2019
_chemical_formula_moiety '0.5(Ba1.61 Ga4 K0.77 Se8)'
_chemical_formula_sum 'Ba0.81 Ga2 K0.38 Se4'
_chemical_formula_weight 581.38
_space_group_crystal_system tetragonal
_space_group_IT_number 108
_space_group_name_Hall 'I 4 -2c'
_space_group_name_H-M_alt 'I 4 c m'
_symmetry_space_group_name_Hall 'I 4 -2c'
_symmetry_space_group_name_H-M 'I 4 c m'
_audit_creation_date 2019-05-16
_audit_creation_method
;
Olex2 1.2-beta
(compiled 2018.05.29 svn.r3508 for OlexSys, GUI svn.r5506)
;
_audit_update_record
;
2019-05-18 deposited with the CCDC.    2019-10-18 downloaded from the CCDC.
;
_cell_angle_alpha 90
_cell_angle_beta 90
_cell_angle_gamma 90
_cell_formula_units_Z 2
_cell_length_a 8.0211(4)
_cell_length_b 8.0211(4)
_cell_length_c 6.2888(8)
_cell_measurement_reflns_used 774
_cell_measurement_temperature 296(2)
_cell_measurement_theta_max 31.17
_cell_measurement_theta_min 3.59
_cell_volume 404.61(6)
_computing_molecular_graphics 'Olex2 (Dolomanov et al., 2009)'
_computing_publication_material 'Olex2 (Dolomanov et al., 2009)'
_computing_structure_refinement 'ShelXL (Sheldrick, 2015)'
_computing_structure_solution 'SHELXS-97 (Sheldrick, 1990)'
_diffrn_ambient_temperature 296.15
_diffrn_measured_fraction_theta_full 0.991
_diffrn_measured_fraction_theta_max 0.991
_diffrn_measurement_device_type 'CCD area detector'
_diffrn_measurement_method 'phi and omega scans'
_diffrn_radiation_monochromator graphite
_diffrn_radiation_type MoK\a
_diffrn_radiation_wavelength 0.71073
_diffrn_reflns_av_R_equivalents 0.0544
_diffrn_reflns_av_unetI/netI 0.0478
_diffrn_reflns_Laue_measured_fraction_full 0.991
_diffrn_reflns_Laue_measured_fraction_max 0.991
_diffrn_reflns_limit_h_max 8
_diffrn_reflns_limit_h_min -7
_diffrn_reflns_limit_k_max 6
_diffrn_reflns_limit_k_min -9
_diffrn_reflns_limit_l_max 7
_diffrn_reflns_limit_l_min -7
_diffrn_reflns_number 860
_diffrn_reflns_point_group_measured_fraction_full 0.995
_diffrn_reflns_point_group_measured_fraction_max 0.995
_diffrn_reflns_theta_full 25.242
_diffrn_reflns_theta_max 25.443
_diffrn_reflns_theta_min 3.592
_exptl_absorpt_coefficient_mu 28.598
_exptl_absorpt_correction_type multi-scan
_exptl_crystal_colour green
_exptl_crystal_density_diffrn 4.772
_exptl_crystal_density_method 'not measured'
_exptl_crystal_description block
_exptl_crystal_F_000 501
_exptl_crystal_size_max 0.25
_exptl_crystal_size_mid 0.1
_exptl_crystal_size_min 0.005
_exptl_transmission_factor_max 0.867
_exptl_transmission_factor_min 0.508
_refine_diff_density_max 1.806
_refine_diff_density_min -1.289
_refine_diff_density_rms 0.436
_refine_ls_abs_structure_details
;
 Flack x determined using 80 quotients [(I+)-(I-)]/[(I+)+(I-)]
 (Parsons, Flack and Wagner, Acta Cryst. B69 (2013) 249-259).
;
_refine_ls_abs_structure_Flack 0.0(2)
_refine_ls_extinction_coef 0.026(4)
_refine_ls_extinction_expression Fc^*^=kFc[1+0.001xFc^2^\l^3^/sin(2\q)]^-1/4^
_refine_ls_extinction_method 'SHELXL-2014/7 (Sheldrick 2014'
_refine_ls_goodness_of_fit_ref 1.188
_refine_ls_hydrogen_treatment undef
_refine_ls_matrix_type full
_refine_ls_number_parameters 18
_refine_ls_number_reflns 203
_refine_ls_number_restraints 14
_refine_ls_restrained_S_all 1.202
_refine_ls_R_factor_all 0.0380
_refine_ls_R_factor_gt 0.0379
_refine_ls_shift/su_max 0.001
_refine_ls_shift/su_mean 0.000
_refine_ls_structure_factor_coef Fsqd
_refine_ls_weighting_details 'w=1/[\s^2^(Fo^2^)+(0.0592P)^2^] where P=(Fo^2^+2Fc^2^)/3'
_refine_ls_weighting_scheme calc
_refine_ls_wR_factor_gt 0.0943
_refine_ls_wR_factor_ref 0.0944
_reflns_Friedel_coverage 0.809
_reflns_Friedel_fraction_full 1.000
_reflns_Friedel_fraction_max 1.000
_reflns_number_gt 198
_reflns_number_total 203
_reflns_threshold_expression 'I > 2\s(I)'
_cod_data_source_file c9cc07112a2.cif
_cod_data_source_block a
_cod_depositor_comments
;
The following automatic conversions were performed:

'_exptl_absorpt_correction_type' value 'MULTI-SCAN' changed to
'multi-scan' according to
/home/data/users/saulius/crontab/automatic-downloads/rss-feeds/RSC/lib/dictionaries/cif_core.dic
dictionary named 'cif_core.dic' version 2.4.2 from 2011-04-26.

Automatic conversion script
Id: cif_fix_values 4973 2017-02-22 13:04:09Z antanas 
;
_cod_original_cell_volume 404.61(7)
_cod_database_code 7124344
_shelx_shelxl_version_number 2014/7
_shelx_space_group_comment
;
The symmetry employed for this shelxl refinement is uniquely defined
by the following loop, which should always be used as a source of
symmetry information in preference to the above space-group names.
They are only intended as comments.
;
_olex2_refinement_description
;
1. Twinned data refinement
 Scales: 1.0(5)
 0.0(5)
2. Shared sites
{Ba1, K1}
3. Uiso/Uaniso restraints and constraints
Uanis(Ba1) \\sim Ueq: with sigma of 0.02 and sigma for terminal atoms of 0.02
Uanis(K1) \\sim Ueq: with sigma of 0.02 and sigma for terminal atoms of 0.02
Uanis(Ba1) = Uanis(K1)
4. Others
 2*[Sof(Ba1)]+1*[Sof(K1)]=2 with esd of 0.01
;
_olex2_submission_special_instructions 'No special instructions were received'

loop_
_space_group_symop_operation_xyz
'x, y, z'
'-x, -y, z'
'-y, x, z'
'y, -x, z'
'x, -y, z+1/2'
'-x, y, z+1/2'
'-y, -x, z+1/2'
'y, x, z+1/2'
'x+1/2, y+1/2, z+1/2'
'-x+1/2, -y+1/2, z+1/2'
'-y+1/2, x+1/2, z+1/2'
'y+1/2, -x+1/2, z+1/2'
'x+1/2, -y+1/2, z+1'
'-x+1/2, y+1/2, z+1'
'-y+1/2, -x+1/2, z+1'
'y+1/2, x+1/2, z+1'

loop_
_atom_site_label
_atom_site_type_symbol
_atom_site_fract_x
_atom_site_fract_y
_atom_site_fract_z
_atom_site_U_iso_or_equiv
_atom_site_adp_type
_atom_site_occupancy
_atom_site_site_symmetry_order
_atom_site_calc_flag
_atom_site_refinement_flags_posn
_atom_site_refinement_flags_adp
_atom_site_refinement_flags_occupancy
Ba1 Ba 0.0000 0.0000 0.133(5) 0.0294(13) Uani 0.403(18) 4 d S TU P
K1 K 0.0000 0.0000 0.133(5) 0.0294(13) Uani 0.19(4) 4 d S TU P
Ga1 Ga 0.5000 0.0000 0.132(2) 0.0088(9) Uani 1 4 d S T P
Se1 Se 0.33762(7) 0.16238(7) 0.38108(2) 0.0103(8) Uani 1 2 d S T P

loop_
_atom_site_aniso_label
_atom_site_aniso_U_11
_atom_site_aniso_U_22
_atom_site_aniso_U_33
_atom_site_aniso_U_23
_atom_site_aniso_U_13
_atom_site_aniso_U_12
Ba1 0.0033(13) 0.0033(13) 0.082(3) 0.000 0.000 0.000
K1 0.0033(13) 0.0033(13) 0.082(3) 0.000 0.000 0.000
Ga1 0.0084(10) 0.0084(10) 0.0094(12) 0.000 0.000 0.0044(16)
Se1 0.0085(9) 0.0085(9) 0.0138(11) 0.0008(12) -0.0008(12) 0.0055(3)

loop_
_atom_type_symbol
_atom_type_description
_atom_type_scat_dispersion_real
_atom_type_scat_dispersion_imag
_atom_type_scat_source
Ga Ga 0.2307 1.6083 'International Tables Vol C Tables 4.2.6.8 and 6.1.1.4'
Se Se -0.0929 2.2259 'International Tables Vol C Tables 4.2.6.8 and 6.1.1.4'
Ba Ba -0.3244 2.2819 'International Tables Vol C Tables 4.2.6.8 and 6.1.1.4'
K K 0.2009 0.2494 'International Tables Vol C Tables 4.2.6.8 and 6.1.1.4'

loop_
_geom_angle_atom_site_label_1
_geom_angle_atom_site_label_2
_geom_angle_atom_site_label_3
_geom_angle
_geom_angle_site_symmetry_1
_geom_angle_site_symmetry_3
Ba1 Ba1 Ba1 180.0 5 5_554
Ba1 Ba1 K1 180.0 5 5_554
Ba1 Ba1 Se1 62.2(4) 5_554 9_444
Ba1 Ba1 Se1 62.6(4) 5 4
Ba1 Ba1 Se1 117.4(4) 5_554 2
Ba1 Ba1 Se1 62.2(4) 5_554 12_454
Ba1 Ba1 Se1 117.4(4) 5_554 4
Ba1 Ba1 Se1 62.2(4) 5_554 11_544
Ba1 Ba1 Se1 117.8(4) 5 12_454
Ba1 Ba1 Se1 117.8(4) 5 9_444
Ba1 Ba1 Se1 117.8(4) 5 10_554
Ba1 Ba1 Se1 62.6(4) 5 3
Ba1 Ba1 Se1 117.8(4) 5 11_544
Ba1 Ba1 Se1 62.2(4) 5_554 10_554
Ba1 Ba1 Se1 62.6(4) 5 .
Ba1 Ba1 Se1 117.4(4) 5_554 3
Ba1 Ba1 Se1 117.4(4) 5_554 .
Ba1 Ba1 Se1 62.6(4) 5 2
K1 Ba1 Ba1 0.0 5_554 5_554
K1 Ba1 Ba1 180.0 5 5_554
K1 Ba1 Ba1 0.0 5 5
K1 Ba1 K1 180.0 5 5_554
K1 Ba1 Se1 62.2(4) 5_554 9_444
K1 Ba1 Se1 62.2(4) 5_554 11_544
K1 Ba1 Se1 62.6(4) 5 .
K1 Ba1 Se1 117.8(4) 5 12_454
K1 Ba1 Se1 117.8(4) 5 10_554
K1 Ba1 Se1 117.4(4) 5_554 2
K1 Ba1 Se1 62.6(4) 5 4
K1 Ba1 Se1 117.4(4) 5_554 3
K1 Ba1 Se1 117.8(4) 5 9_444
K1 Ba1 Se1 62.6(4) 5 3
K1 Ba1 Se1 62.2(4) 5_554 10_554
K1 Ba1 Se1 62.2(4) 5_554 12_454
K1 Ba1 Se1 62.6(4) 5 2
K1 Ba1 Se1 117.4(4) 5_554 4
K1 Ba1 Se1 117.4(4) 5_554 .
K1 Ba1 Se1 117.8(4) 5 11_544
Se1 Ba1 Se1 125.1(9) 3 4
Se1 Ba1 Se1 66.519(14) 2 9_444
Se1 Ba1 Se1 66.519(14) 3 12_454
Se1 Ba1 Se1 77.4(4) 12_454 10_554
Se1 Ba1 Se1 145.92(3) 3 11_544
Se1 Ba1 Se1 77.8(4) 4 .
Se1 Ba1 Se1 124.4(9) 9_444 10_554
Se1 Ba1 Se1 77.8(4) 2 4
Se1 Ba1 Se1 145.92(3) . 9_444
Se1 Ba1 Se1 125.1(9) 2 .
Se1 Ba1 Se1 74.03(2) . 11_544
Se1 Ba1 Se1 77.4(4) 9_444 11_544
Se1 Ba1 Se1 66.519(14) 4 11_544
Se1 Ba1 Se1 66.519(14) . 10_554
Se1 Ba1 Se1 77.8(4) 3 .
Se1 Ba1 Se1 74.03(2) 2 12_454
Se1 Ba1 Se1 124.4(9) 12_454 11_544
Se1 Ba1 Se1 74.03(2) 4 9_444
Se1 Ba1 Se1 77.4(4) 10_554 11_544
Se1 Ba1 Se1 145.92(3) 4 12_454
Se1 Ba1 Se1 77.8(4) 3 2
Se1 Ba1 Se1 134.83(3) 2 11_544
Se1 Ba1 Se1 145.92(3) 2 10_554
Se1 Ba1 Se1 134.83(3) . 12_454
Se1 Ba1 Se1 134.83(3) 3 9_444
Se1 Ba1 Se1 134.83(3) 4 10_554
Se1 Ba1 Se1 77.4(4) 9_444 12_454
Se1 Ba1 Se1 74.03(2) 3 10_554
K1 Ga1 K1 90.000(2) 13_544 1_655
K1 Ga1 K1 90.000(2) 13_554 1_655
K1 Ga1 K1 179.9(11) 13_544 13_554
Se1 Ga1 K1 57.6(3) 12_554 13_554
Se1 Ga1 K1 57.6(3) 12_554 1_655
Se1 Ga1 K1 122.6(5) 2_655 13_554
Se1 Ga1 K1 122.6(5) . 1_655
Se1 Ga1 K1 122.6(5) . 13_544
Se1 Ga1 K1 57.3(3) 2_655 13_544
Se1 Ga1 K1 57.6(3) 11_544 13_544
Se1 Ga1 K1 122.5(5) 12_554 13_544
Se1 Ga1 K1 57.3(3) 2_655 1_655
Se1 Ga1 K1 122.5(5) 11_544 13_554
Se1 Ga1 K1 57.3(3) . 13_554
Se1 Ga1 K1 122.5(5) 11_544 1_655
Se1 Ga1 Se1 114.926(14) 2_655 11_544
Se1 Ga1 Se1 99.3(5) . 2_655
Se1 Ga1 Se1 114.926(15) 2_655 12_554
Se1 Ga1 Se1 98.8(5) 11_544 12_554
Se1 Ga1 Se1 114.926(14) . 12_554
Se1 Ga1 Se1 114.926(14) . 11_544
Ba1 Se1 Ba1 145.92(3) . 9
Ba1 Se1 Ba1 113.8(7) . 13_554
Ba1 Se1 Ba1 113.2(7) 9 5
Ba1 Se1 Ba1 55.236(8) . 5
Ba1 Se1 Ba1 145.92(3) 13_554 5
Ba1 Se1 Ba1 55.236(8) 13_554 9
Ba1 Se1 K1 55.2 . 5
Ba1 Se1 K1 113.2(7) 9 5
Ba1 Se1 K1 0.000(1) 9 9
Ba1 Se1 K1 145.9 . 9
Ba1 Se1 K1 145.92(3) 13_554 5
Ba1 Se1 K1 113.8 . 13_554
Ba1 Se1 K1 55.236(8) 13_554 9
K1 Se1 Ba1 0.0 5 5
K1 Se1 Ba1 145.9 13_554 5
K1 Se1 Ba1 0.0 13_554 13_554
K1 Se1 Ba1 113.2 9 5
K1 Se1 Ba1 55.2 13_554 9
K1 Se1 K1 55.236(8) 13_554 9
K1 Se1 K1 145.92(3) 13_554 5
K1 Se1 K1 113.2(7) 9 5
Ga1 Se1 Ba1 121.7(3) . 5
Ga1 Se1 Ba1 121.5(3) 11_545 .
Ga1 Se1 Ba1 121.5(3) 11_545 13_554
Ga1 Se1 Ba1 121.7(3) . 9
Ga1 Se1 Ba1 85.7(3) . .
Ga1 Se1 Ba1 85.7(3) . 13_554
Ga1 Se1 Ba1 85.3(3) 11_545 9
Ga1 Se1 Ba1 85.3(3) 11_545 5
Ga1 Se1 K1 85.3(3) 11_545 5
Ga1 Se1 K1 121.5(3) 11_545 13_554
Ga1 Se1 K1 85.7(3) . 13_554
Ga1 Se1 K1 121.7(3) . 9
Ga1 Se1 K1 121.7(3) . 5
Ga1 Se1 K1 85.3(3) 11_545 9
Ga1 Se1 Ga1 80.96(3) . 11_545

loop_
_geom_bond_atom_site_label_1
_geom_bond_atom_site_label_2
_geom_bond_distance
_geom_bond_site_symmetry_2
Ba1 Ba1 3.1444(4) 5
Ba1 Ba1 3.1444(4) 5_554
Ba1 K1 3.1444(4) 5_554
Ba1 K1 3.1444(4) 5
Ba1 Se1 3.385(13) 3
Ba1 Se1 3.397(14) 12_454
Ba1 Se1 3.397(14) 10_554
Ba1 Se1 3.385(13) 4
Ba1 Se1 3.385(13) 2
Ba1 Se1 3.386(13) .
Ba1 Se1 3.397(14) 11_544
Ba1 Se1 3.397(14) 9_444
Ga1 K1 4.0106(2) 13_554
Ga1 K1 4.0106(2) 1_655
Ga1 K1 4.0106(2) 13_544
Ga1 Se1 2.427(10) 12_554
Ga1 Se1 2.427(10) 11_544
Ga1 Se1 2.417(10) 2_655
Ga1 Se1 2.417(10) .
Se1 Ba1 3.386(13) 13_554
Se1 Ba1 3.397(14) 9
Se1 Ba1 3.397(14) 5
Se1 K1 3.397(14) 9
Se1 K1 3.386(13) 13_554
Se1 K1 3.397(14) 5
Se1 Ga1 2.427(10) 11_545

loop_
_twin_individual_id
_twin_individual_mass_fraction_refined
1 1.0(5)
2 0.0(5)
